data_7110935
loop_
_publ_author_name
'Jaeger, Monika'
'Stumpf, R\"udiger'
'Troll, Carsten'
'Fischer, Helmut'

_publ_section_title
;
 Novel hepta-coordinated molybdenum(ii) and tungsten(ii) carbene complexes
 by oxidative decarbonylation of Mo(0) and W(0) carbene complexes
;
_journal_issue 11
_journal_name_full 'Chemical Communications'
_journal_page_first 931
_journal_paper_doi 10.1039/b002228o
_journal_year 2000
_chemical_formula_moiety 'C13 H12 Cl4 O5 W'
_chemical_formula_sum 'C13 H12 Cl4 O5 W'
_chemical_formula_weight 573.9
_chemical_name_systematic
;                                                                           
Tricarbonyl(dicloro){O,C-[methoxy(o-methoxyphenyl)carbene]}tungsten          
;
_chemical_temperature_decomposition 80
_space_group_IT_number 14
_symmetry_cell_setting monoclinic
_symmetry_space_group_name_Hall '-P 2ybc'
_symmetry_space_group_name_H-M 'P 1 21/c 1'
_atom_sites_solution_hydrogens geom
_atom_sites_solution_primary patterson
_atom_sites_solution_secondary difmap
_audit_creation_date 10-03-00
_audit_creation_method 'CIFEX (AG Fischer, 1994)'
_cell_angle_alpha 90
_cell_angle_beta 100.57(4)
_cell_angle_gamma 90
_cell_formula_units_Z 4
_cell_length_a 9.567(6)
_cell_length_b 11.994(6)
_cell_length_c 15.986(5)
_cell_volume 1803.2(16)
_computing_data_collection 'Siemens P3/V software 1989'
_computing_structure_refinement 'Siemens SHELXTL PLUS (VMS) 1990'
_computing_structure_solution 'Siemens SHELXTL PLUS (VMS) 1990'
_diffrn_ambient_temperature 300
_diffrn_measurement_device 'Siemens R3m/V diffractometer'
_diffrn_measurement_method wyckoff
_diffrn_radiation_monochromator graphite
_diffrn_radiation_source 'fine focus X-ray tube'
_diffrn_radiation_type 'Mo K\a'
_diffrn_radiation_wavelength 0.71073
_diffrn_reflns_av_R_equivalents 0.027
_diffrn_reflns_limit_h_max 12
_diffrn_reflns_limit_h_min 0
_diffrn_reflns_limit_k_max 15
_diffrn_reflns_limit_k_min 0
_diffrn_reflns_limit_l_max 20
_diffrn_reflns_limit_l_min -20
_diffrn_reflns_number 4391
_diffrn_reflns_theta_max 27.0
_diffrn_reflns_theta_min 2.0
_diffrn_standards_decay_% 0
_diffrn_standards_interval_count 97
_diffrn_standards_number 3
_exptl_absorpt_coefficient_mu 7.160
_exptl_absorpt_correction_T_max 0.1963
_exptl_absorpt_correction_T_min 0.1318
_exptl_absorpt_correction_type Semi-empirical
_exptl_crystal_colour 'dark red'
_exptl_crystal_density_diffrn 2.114
_exptl_crystal_description block
_exptl_crystal_F_000 1088
_exptl_crystal_size_max 0.20
_exptl_crystal_size_mid 0.20
_exptl_crystal_size_min 0.20
_refine_diff_density_max 1.229
_refine_diff_density_min -1.089
_refine_ls_goodness_of_fit_obs 1.168
_refine_ls_hydrogen_treatment 'riding with fixed isotropic U'
_refine_ls_matrix_type full
_refine_ls_number_constraints 0
_refine_ls_number_parameters 208
_refine_ls_number_reflns 2782
_refine_ls_number_restraints 0
_refine_ls_R_factor_all 0.058
_refine_ls_R_factor_obs 0.034
_refine_ls_shift/esd_max 0.0008
_refine_ls_shift/esd_mean 0.0002
_refine_ls_structure_factor_coef F
_refine_ls_weighting_details 'w=1/(\s^2^(F) + 0.00030 F^2^)'
_refine_ls_weighting_scheme calc
_refine_ls_wR_factor_all 0.041
_refine_ls_wR_factor_obs 0.037
_reflns_limit_h_max 12
_reflns_limit_h_min 0
_reflns_limit_k_max 15
_reflns_limit_k_min 0
_reflns_limit_l_max 20
_reflns_limit_l_min -20
_reflns_number_observed 2782
_reflns_number_total 3949
_reflns_observed_criterion 'reflns observed if F > 4.0 \s(F)'
_cod_data_source_file b002228osup1.cif
_cod_data_source_block RSC
_cod_depositor_comments
;
The following automatic conversions were performed:

'_chemical_melting_point' tag was changed to
'_chemical_temperature_decomposition' since the value had been '80
(decomp)'. The value '80 (decomp)' was changed to '80'.

Automatic conversion script
Id: cif_fix_values 1891 2012-01-12 08:04:46Z andrius 

The following automatic conversions were performed:

'_refine_ls_weighting_scheme' value 'calc w=1/(\s^2^(F) + 0.00030
F^2^)' was changed to 'calc'. New tag '_refine_ls_weighting_details'
was created. The value of the new tag was set to 'w=1/(\s^2^(F) +
0.00030 F^2^)'.

Automatic conversion script
Id: cif_fix_values 3143 2015-03-26 13:38:13Z robertas 
;
_cod_original_cell_volume 1803.3(15)
_cod_original_sg_symbol_H-M P21/c
_cod_database_code 7110935

loop_
_symmetry_equiv_pos_as_xyz
'x, y, z'
'-x, 1/2+y, 1/2-z'
'-x, -y, -z'
'x, 1/2-y, 1/2+z'

loop_
_atom_site_aniso_label
_atom_site_aniso_U_11
_atom_site_aniso_U_22
_atom_site_aniso_U_33
_atom_site_aniso_U_12
_atom_site_aniso_U_13
_atom_site_aniso_U_23
W1 0.026(1) 0.027(1) 0.030(1) -0.003(1) 0.011(1) -0.001(1)
Cl1 0.061(1) 0.043(1) 0.028(1) 0.004(1) 0.012(1) 0.003(1)
Cl2 0.033(1) 0.038(1) 0.048(1) 0.002(1) 0.014(1) -0.005(1)
C1 0.060(6) 0.040(4) 0.025(4) -0.002(4) 0.015(4) -0.002(3)
O1 0.084(5) 0.035(3) 0.059(4) 0.020(3) 0.028(4) 0.011(3)
C2 0.046(5) 0.033(4) 0.061(6) -0.007(4) 0.027(5) -0.008(4)
O2 0.047(4) 0.064(4) 0.100(6) -0.028(3) 0.031(4) -0.016(4)
C3 0.033(4) 0.033(3) 0.038(4) -0.004(3) 0.011(3) -0.012(3)
O3 0.045(4) 0.052(3) 0.053(4) 0.003(3) -0.009(3) -0.002(3)
C4 0.026(4) 0.029(3) 0.029(4) -0.001(3) 0.007(3) 0.002(3)
O4 0.040(3) 0.036(3) 0.031(3) -0.013(2) 0.014(2) -0.009(2)
C31 0.046(5) 0.040(4) 0.042(4) -0.015(4) 0.014(4) -0.009(4)
C5 0.026(3) 0.030(3) 0.028(3) 0.001(3) 0.008(3) 0.002(3)
C6 0.041(4) 0.036(4) 0.033(4) -0.001(3) 0.014(3) 0.001(3)
C7 0.037(5) 0.048(4) 0.042(5) -0.004(4) 0.020(4) 0.004(4)
C8 0.033(4) 0.038(4) 0.046(5) -0.019(3) 0.004(4) 0.001(4)
C9 0.032(4) 0.034(4) 0.040(4) -0.003(3) 0.006(3) 0.000(3)
C10 0.023(3) 0.031(3) 0.033(4) -0.001(3) 0.008(3) 0.004(3)
O5 0.029(3) 0.033(2) 0.033(3) -0.003(2) 0.006(2) -0.013(2)
C11 0.044(5) 0.052(5) 0.039(5) -0.005(4) 0.008(4) -0.020(4)
C100 0.059(5) 0.071(6) 0.046(5) 0.018(6) 0.006(4) -0.009(5)
Cl11 0.059(2) 0.079(2) 0.077(2) 0.016(1) -0.004(1) -0.027(1)
Cl12 0.099(2) 0.055(1) 0.078(2) -0.012(1) 0.023(2) 0.008(1)

loop_
_atom_site_label
_atom_site_type_symbol
_atom_site_fract_x
_atom_site_fract_y
_atom_site_fract_z
_atom_site_U_iso_or_equiv
_atom_site_thermal_displace_type
_atom_site_occupancy
_atom_site_calc_flag
_atom_site_refinement_flags
W1 W 0.2507(1) 0.2430(1) 0.0939(1) 0.027(1) Uani 1 d .
Cl1 Cl 0.3071(3) 0.1987(2) 0.2481(1) 0.043(1) Uani 1 d .
Cl2 Cl 0.1208(2) 0.4053(2) 0.1379(1) 0.039(1) Uani 1 d .
C1 C 0.3311(10) 0.0882(6) 0.0954(5) 0.041(3) Uani 1 d .
O1 O 0.3750(8) 0.0000(4) 0.0968(4) 0.057(2) Uani 1 d .
C2 C 0.0771(9) 0.1491(6) 0.0742(6) 0.045(3) Uani 1 d .
O2 O -0.0221(7) 0.0962(5) 0.0624(5) 0.068(3) Uani 1 d .
C3 C 0.1421(8) 0.2950(6) -0.0185(5) 0.034(2) Uani 1 d .
O3 O 0.0755(6) 0.3234(5) -0.0815(4) 0.052(2) Uani 1 d .
C4 C 0.3776(8) 0.2255(5) -0.0020(5) 0.028(2) Uani 1 d .
O4 O 0.3667(6) 0.1626(4) -0.0700(3) 0.035(2) Uani 1 d .
C31 C 0.2531(8) 0.0839(6) -0.0981(5) 0.042(3) Uani 1 d .
C5 C 0.5038(7) 0.2948(6) 0.0068(4) 0.028(2) Uani 1 d .
C6 C 0.5974(8) 0.2924(6) -0.0518(5) 0.035(2) Uani 1 d .
C7 C 0.7166(8) 0.3574(6) -0.0383(5) 0.041(3) Uani 1 d .
C8 C 0.7434(8) 0.4293(6) 0.0305(5) 0.039(3) Uani 1 d .
C9 C 0.6520(8) 0.4348(6) 0.0888(5) 0.035(2) Uani 1 d .
C10 C 0.5338(7) 0.3674(5) 0.0753(4) 0.028(2) Uani 1 d .
O5 O 0.4350(5) 0.3625(4) 0.1285(3) 0.032(2) Uani 1 d .
C11 C 0.4621(9) 0.4331(7) 0.2043(5) 0.045(3) Uani 1 d .
C100 C -0.1245(10) 0.2574(8) 0.2363(6) 0.059(3) Uani 1 d .
Cl11 Cl -0.1322(3) 0.3683(2) 0.3048(2) 0.074(1) Uani 1 d .
Cl12 Cl -0.2832(3) 0.1794(2) 0.2208(2) 0.076(1) Uani 1 d .
H31A H 0.2674(8) 0.0480(6) -0.1495(5) 0.080(0) Uiso 1 calc R
H31B H 0.2517(8) 0.0287(6) -0.0547(5) 0.080(0) Uiso 1 calc R
H31C H 0.1642(8) 0.1232(6) -0.1084(5) 0.080(0) Uiso 1 calc R
H6A H 0.5779(8) 0.2445(6) -0.1006(5) 0.080(0) Uiso 1 calc R
H7A H 0.7825(8) 0.3537(6) -0.0768(5) 0.080(0) Uiso 1 calc R
H8A H 0.8258(8) 0.4765(6) 0.0384(5) 0.080(0) Uiso 1 calc R
H9A H 0.6716(8) 0.4830(6) 0.1376(5) 0.080(0) Uiso 1 calc R
H11A H 0.5471(9) 0.4753(7) 0.2035(5) 0.080(0) Uiso 1 calc R
H11B H 0.3836(9) 0.4831(7) 0.2037(5) 0.080(0) Uiso 1 calc R
H11C H 0.4743(9) 0.3881(7) 0.2548(5) 0.080(0) Uiso 1 calc R
H10A H -0.0471(10) 0.2097(8) 0.2605(6) 0.080(0) Uiso 1 calc R
H10B H -0.1066(10) 0.2843(8) 0.1827(6) 0.080(0) Uiso 1 calc R

loop_
_atom_type_symbol
_atom_type_description
_atom_type_scat_dispersion_real
_atom_type_scat_dispersion_imag
_atom_type_scat_source
C C 0.002 0.002 'International Tables Vol IV Table 2.3.1'
H H 0.000 0.000 'International Tables Vol IV Table 2.3.1'
Cl Cl 0.132 0.159 'International Tables Vol IV Table 2.3.1'
O O 0.008 0.006 'International Tables Vol IV Table 2.3.1'
W W -1.421 6.872 'International Tables Vol IV Table 2.3.1'

loop_
_geom_angle_atom_site_label_1
_geom_angle_atom_site_label_2
_geom_angle_atom_site_label_3
_geom_angle
Cl1 W1 Cl2 85.1(1)
Cl1 W1 C1 77.1(2)
Cl2 W1 C1 158.9(3)
Cl1 W1 C2 93.4(3)
Cl2 W1 C2 92.4(3)
C1 W1 C2 77.6(3)
Cl1 W1 C3 160.0(2)
Cl2 W1 C3 78.8(2)
C1 W1 C3 115.7(3)
C2 W1 C3 75.7(3)
Cl1 W1 C4 130.1(2)
Cl2 W1 C4 131.5(2)
C1 W1 C4 69.5(3)
C2 W1 C4 113.6(3)
C3 W1 C4 69.9(3)
Cl1 W1 O5 82.8(1)
Cl2 W1 O5 80.9(1)
C1 W1 O5 107.7(3)
C2 W1 O5 172.6(3)
C3 W1 O5 106.0(2)
C4 W1 O5 73.6(2)
W1 C1 O1 179.0(8)
W1 C2 O2 179.5(6)
W1 C3 O3 177.3(7)
W1 C4 O4 133.1(5)
W1 C4 C5 116.5(5)
O4 C4 C5 110.4(6)
C4 O4 C31 124.9(6)
C4 C5 C6 122.8(6)
C4 C5 C10 118.9(7)
C6 C5 C10 118.2(6)
C5 C6 C7 119.8(7)
C6 C7 C8 120.6(8)
C7 C8 C9 121.0(7)
C8 C9 C10 117.8(7)
C5 C10 C9 122.5(7)
C5 C10 O5 113.1(6)
C9 C10 O5 124.3(6)
W1 O5 C10 117.8(4)
W1 O5 C11 125.6(5)
C10 O5 C11 116.6(5)
Cl11 C100 Cl12 111.2(6)

loop_
_geom_bond_atom_site_label_1
_geom_bond_atom_site_label_2
_geom_bond_distance
W1 Cl1 2.483(2)
W1 Cl2 2.480(2)
W1 C1 2.008(8)
W1 C2 1.983(8)
W1 C3 2.003(7)
W1 C4 2.133(8)
W1 O5 2.261(5)
C1 O1 1.137(10)
C2 O2 1.129(11)
C3 O3 1.140(9)
C4 O4 1.312(8)
C4 C5 1.452(10)
O4 C31 1.447(9)
C5 C6 1.410(11)
C5 C10 1.388(9)
C6 C7 1.365(11)
C7 C8 1.384(11)
C8 C9 1.392(12)
C9 C10 1.375(10)
C10 O5 1.383(9)
O5 C11 1.461(9)
C100 Cl11 1.733(10)
C100 Cl12 1.761(10)
